data_2006011
loop_
_publ_author_name
'Paix\~ao, J. A.'
'Ramos Silva, M.'
'de Almeida, M. J.'
'Tavares da Silva, E. J.'
'S\'a e Melo, M. L.'
'Campos Neves, A. S.'

_publ_contact_author
;
     J.A.Paix\~ao
     Fac. Ci\^encias e Tecnologia
     Departamento de F\'isica
     Universidade de Coimbra
     P-3000 Coimbra
     Portugal
;
_publ_section_title
;
 3\a,4\a-Epoxy-5\a-androstan-17-one
;
_journal_issue 3
_journal_name_full 'Acta Crystallographica Section C'
_journal_page_first 347
_journal_page_last 349
_journal_paper_doi 10.1107/S0108270196014394
_journal_volume 53
_journal_year 1997
_chemical_formula_moiety 'C19 H28 O2'
_chemical_formula_sum 'C19 H28 O2'
_chemical_formula_weight 288.41
_chemical_melting_point 431.1(10)
_chemical_name_systematic 3\a,4\a-epoxy-5\a-androstan-17-one
_space_group_IT_number 4
_symmetry_cell_setting monoclinic
_symmetry_space_group_name_Hall 'P 2yb'
_symmetry_space_group_name_H-M 'P 1 21 1'
_audit_creation_method SHELXL
_cell_angle_alpha 90.00
_cell_angle_beta 106.43(2)
_cell_angle_gamma 90.00
_cell_formula_units_Z 2
_cell_length_a 9.269(2)
_cell_length_b 6.459(2)
_cell_length_c 13.989(2)
_cell_measurement_reflns_used 25
_cell_measurement_temperature 293(2)
_cell_measurement_theta_max 20.07
_cell_measurement_theta_min 11.43
_cell_volume 803.3(3)
_computing_cell_refinement 'CAD-4 Software'
_computing_data_collection 'CAD-4 Software (Enraf Nonius, 1989)'
_computing_data_reduction 'Enraf-Nonius SDP-Plus (Frenz, 1985)'
_computing_molecular_graphics 'ORTEPII (Johnson, 1976)'
_computing_publication_material SHELXL93
_computing_structure_refinement 'SHELXL93 (Sheldrick, 1993)'
_computing_structure_solution 'MULTAN11/82 (Main et al., 1982)'
_diffrn_ambient_temperature 293(2)
_diffrn_measurement_device 'CAD4 Enraf-Nonius'
_diffrn_measurement_method 'profile data from \w-2\q scans'
_diffrn_radiation_monochromator 'equatorial mounted graphite'
_diffrn_radiation_source 'fine-focus sealed tube'
_diffrn_radiation_type 'Mo K\a'
_diffrn_radiation_wavelength 0.70930
_diffrn_reflns_av_R_equivalents 0.0270
_diffrn_reflns_av_sigmaI/netI 0.0323
_diffrn_reflns_limit_h_max 11
_diffrn_reflns_limit_h_min -11
_diffrn_reflns_limit_k_max 7
_diffrn_reflns_limit_k_min 0
_diffrn_reflns_limit_l_max 16
_diffrn_reflns_limit_l_min -16
_diffrn_reflns_number 3044
_diffrn_reflns_theta_max 25.0
_diffrn_reflns_theta_min 5.21
_diffrn_standards_decay_% 2.5
_diffrn_standards_interval_time 120
_diffrn_standards_number 3
_exptl_absorpt_coefficient_mu 0.075
_exptl_absorpt_correction_type none
_exptl_crystal_colour 'colourless, transparent'
_exptl_crystal_density_diffrn 1.192
_exptl_crystal_density_meas ?
_exptl_crystal_description 'rectangular plate'
_exptl_crystal_F_000 316
_exptl_crystal_size_max 0.49
_exptl_crystal_size_mid 0.49
_exptl_crystal_size_min 0.12
_refine_diff_density_max .137
_refine_diff_density_min -.131
_refine_ls_abs_structure_details 'Flack H D (1983), Acta Cryst. A39, 876-881'
_refine_ls_abs_structure_Flack 0.(2)
_refine_ls_extinction_method none
_refine_ls_goodness_of_fit_all 1.004
_refine_ls_goodness_of_fit_obs 1.000
_refine_ls_hydrogen_treatment riding
_refine_ls_matrix_type full
_refine_ls_number_parameters 192
_refine_ls_number_reflns 1528
_refine_ls_number_restraints 1
_refine_ls_restrained_S_all 1.012
_refine_ls_restrained_S_obs 1.000
_refine_ls_R_factor_all 0.0576
_refine_ls_R_factor_obs 0.0348
_refine_ls_shift/esd_max 0.000
_refine_ls_shift/esd_mean 0.000
_refine_ls_structure_factor_coef Fsqd
_refine_ls_weighting_details 'w = 1/[\s^2^(Fo^2^)+( 0.0575P)^2^+0.1427P] where P=(Fo^2^+2Fc^2^)/3'
_refine_ls_weighting_scheme calc
_refine_ls_wR_factor_all 0.1036
_refine_ls_wR_factor_obs 0.0891
_reflns_number_observed 1204
_reflns_number_total 1528
_reflns_observed_criterion >2sigma(I)
_cod_data_source_file na1273.cif
_cod_data_source_block and4
_cod_depositor_comments
;
The following automatic conversions were performed:

'_chemical_melting_point' value '158(1)_C' was changed to '431.1(10)'
- it was converted from degrees Celsius(C) to Kelvins(K).

Automatic conversion script
Id: cif_fix_values 1715 2011-07-08 13:25:40Z adriana 

The following automatic conversions were performed:

'_exptl_crystal_density_meas' value 'not measured' was changed to '?'
- the value is perceived as not measured.

Automatic conversion script
Id: cif_fix_values 3008 2015-01-20 13:52:24Z robertas 

The following automatic conversions were performed:

'_refine_ls_weighting_scheme' value 'calc w = 1/[\s^2^(Fo^2^)+(
0.0575P)^2^+0.1427P] where P=(Fo^2^+2Fc^2^)/3' was changed to 'calc'.
New tag '_refine_ls_weighting_details' was created. The value of the
new tag was set to 'w = 1/[\s^2^(Fo^2^)+( 0.0575P)^2^+0.1427P] where
P=(Fo^2^+2Fc^2^)/3'.

Automatic conversion script
Id: cif_fix_values 3143 2015-03-26 13:38:13Z robertas 
;
_cod_original_sg_symbol_H-M 'P 21'
_cod_database_code 2006011

loop_
_symmetry_equiv_pos_as_xyz
'x, y, z'
'-x, y+1/2, -z'

loop_
_atom_site_aniso_label
_atom_site_aniso_U_11
_atom_site_aniso_U_12
_atom_site_aniso_U_13
_atom_site_aniso_U_22
_atom_site_aniso_U_23
_atom_site_aniso_U_33
C9 0.0413(14) 0.0006(11) 0.0140(11) 0.0319(13) 0.0030(11) 0.0381(13)
C5 0.0441(14) 0.0000(12) 0.0108(11) 0.0365(14) -0.0010(13) 0.0427(14)
C10 0.0383(13) 0.0013(12) 0.0133(11) 0.0329(13) 0.0025(11) 0.0402(13)
C8 0.0414(13) -0.0002(12) 0.0153(10) 0.0373(14) 0.0018(12) 0.0363(12)
C14 0.0372(12) 0.0011(12) 0.0130(10) 0.0358(14) 0.0006(12) 0.0418(13)
C6 0.058(2) -0.010(2) 0.0144(12) 0.061(2) -0.0012(14) 0.0356(13)
C13 0.0431(14) 0.0003(12) 0.0126(11) 0.0371(15) -0.0020(12) 0.0407(13)
C7 0.052(2) -0.009(2) 0.0212(12) 0.063(2) -0.0022(14) 0.0411(13)
C1 0.0472(14) -0.0091(15) 0.0119(12) 0.052(2) 0.0091(15) 0.051(2)
C4 0.051(2) -0.0014(14) 0.0067(12) 0.044(2) -0.0073(14) 0.049(2)
C12 0.058(2) -0.0069(15) 0.0131(12) 0.055(2) 0.0001(13) 0.0318(13)
C3 0.0437(14) -0.006(2) 0.0054(12) 0.051(2) -0.003(2) 0.066(2)
C11 0.052(2) -0.0117(15) 0.0197(12) 0.063(2) -0.0015(14) 0.0396(13)
C17 0.0478(14) 0.0020(14) 0.0075(12) 0.0355(14) -0.0043(13) 0.050(2)
C15 0.0418(13) -0.0066(15) 0.0169(11) 0.059(2) -0.0027(15) 0.0502(15)
C2 0.050(2) -0.017(2) 0.0138(14) 0.064(2) 0.009(2) 0.071(2)
C19 0.0462(15) 0.0037(14) 0.0166(13) 0.044(2) -0.0020(14) 0.056(2)
C16 0.0431(14) -0.003(2) 0.0136(12) 0.061(2) -0.006(2) 0.058(2)
C18 0.053(2) 0.0013(15) 0.0177(14) 0.045(2) -0.0083(15) 0.061(2)
O17 0.0615(12) -0.0038(12) 0.0019(9) 0.0592(14) -0.0018(11) 0.0521(12)
O3 0.0657(14) -0.0093(11) 0.0141(12) 0.0468(13) -0.0188(12) 0.091(2)

loop_
_atom_site_label
_atom_site_occupancy
_atom_site_fract_x
_atom_site_fract_y
_atom_site_fract_z
_atom_site_U_iso_or_equiv
_atom_site_thermal_displace_type
_atom_site_calc_flag
_atom_site_refinement_flags
_atom_site_type_symbol
C9 1 0.5033(3) 0.5013(4) 0.7247(2) 0.0365(6) Uani d . C
H9 1 0.4541(3) 0.6368(4) 0.7193(2) 0.055 Uiso calc R H
C5 1 0.6535(3) 0.6089(4) 0.8963(2) 0.0414(6) Uani d . C
H5 1 0.5938(3) 0.7363(4) 0.8835(2) 0.062 Uiso calc R H
C10 1 0.6657(3) 0.5344(4) 0.7934(2) 0.0367(6) Uani d . C
C8 1 0.4101(3) 0.3557(4) 0.7717(2) 0.0375(6) Uani d . C
H8 1 0.4565(3) 0.2181(4) 0.7789(2) 0.056 Uiso calc R H
C14 1 0.2527(3) 0.3387(4) 0.7006(2) 0.0379(6) Uani d . C
H14 1 0.2142(3) 0.4806(4) 0.6894(2) 0.057 Uiso calc R H
C6 1 0.5668(3) 0.4585(5) 0.9432(2) 0.0511(8) Uani d . C
H6A 1 0.6178(3) 0.3258(5) 0.9539(2) 0.077 Uiso calc R H
H6B 1 0.5626(3) 0.5113(5) 1.0072(2) 0.077 Uiso calc R H
C13 1 0.2513(3) 0.2544(4) 0.5978(2) 0.0401(6) Uani d . C
C7 1 0.4084(3) 0.4315(5) 0.8747(2) 0.0503(7) Uani d . C
H7A 1 0.3556(3) 0.5627(5) 0.8682(2) 0.076 Uiso calc R H
H7B 1 0.3546(3) 0.3325(5) 0.9040(2) 0.076 Uiso calc R H
C1 1 0.7450(3) 0.7081(5) 0.7533(2) 0.0505(7) Uani d . C
H1A 1 0.6866(3) 0.8342(5) 0.7486(2) 0.076 Uiso calc R H
H1B 1 0.7478(3) 0.6720(5) 0.6865(2) 0.076 Uiso calc R H
C4 1 0.8045(3) 0.6688(5) 0.9655(2) 0.0497(7) Uani d . C
H4 1 0.8349(3) 0.5959(5) 1.0296(2) 0.075 Uiso calc R H
C12 1 0.3360(3) 0.4056(5) 0.5500(2) 0.0482(7) Uani d . C
H12A 1 0.2836(3) 0.5373(5) 0.5389(2) 0.072 Uiso calc R H
H12B 1 0.3398(3) 0.3523(5) 0.4859(2) 0.072 Uiso calc R H
C3 1 0.9263(3) 0.7419(5) 0.9274(2) 0.0555(8) Uani d . C
H3 1 1.0284(3) 0.7121(5) 0.9691(2) 0.083 Uiso calc R H
C11 1 0.4959(3) 0.4373(5) 0.6175(2) 0.0499(7) Uani d . C
H11A 1 0.5448(3) 0.5432(5) 0.5884(2) 0.075 Uiso calc R H
H11B 1 0.5519(3) 0.3097(5) 0.6196(2) 0.075 Uiso calc R H
C17 1 0.0842(3) 0.2274(5) 0.5486(2) 0.0457(6) Uani d . C
C15 1 0.1306(3) 0.2126(6) 0.7289(2) 0.0494(7) Uani d . C
H15A 1 0.0967(3) 0.2814(6) 0.7802(2) 0.074 Uiso calc R H
H15B 1 0.1660(3) 0.0748(6) 0.7515(2) 0.074 Uiso calc R H
C2 1 0.9063(3) 0.7505(6) 0.8177(2) 0.0621(9) Uani d . C
H2A 1 0.9729(3) 0.6497(6) 0.8010(2) 0.093 Uiso calc R H
H2B 1 0.9365(3) 0.8864(6) 0.8011(2) 0.093 Uiso calc R H
C19 1 0.7583(3) 0.3331(5) 0.8048(2) 0.0481(7) Uani d . C
H19A 1 0.7053(10) 0.2237(8) 0.8268(14) 0.072 Uiso calc R H
H19B 1 0.8541(9) 0.3538(10) 0.8529(11) 0.072 Uiso calc R H
H19C 1 0.7733(19) 0.2965(17) 0.7418(4) 0.072 Uiso calc R H
C16 1 0.0059(3) 0.2053(6) 0.6295(2) 0.0539(8) Uani d . C
H16A 1 -0.0481(3) 0.0750(6) 0.6227(2) 0.081 Uiso calc R H
H16B 1 -0.0650(3) 0.3176(6) 0.6258(2) 0.081 Uiso calc R H
C18 1 0.3144(3) 0.0321(5) 0.6012(2) 0.0524(7) Uani d . C
H18A 1 0.2607(15) -0.0577(8) 0.6339(13) 0.079 Uiso calc R H
H18B 1 0.4192(6) 0.0322(7) 0.6374(13) 0.079 Uiso calc R H
H18C 1 0.3024(21) -0.0163(13) 0.5346(2) 0.079 Uiso calc R H
O17 1 0.0235(2) 0.2206(4) 0.46010(15) 0.0605(6) Uani d . O
O3 1 0.8409(3) 0.8863(4) 0.9684(2) 0.0694(7) Uani d . O

loop_
_atom_type_symbol
_atom_type_description
_atom_type_scat_dispersion_real
_atom_type_scat_dispersion_imag
_atom_type_scat_source
C C .0033 .0016 'International Tables Vol C Tables 4.2.6.8 and 6.1.1.4'
O O .0106 .0060 'International Tables Vol C Tables 4.2.6.8 and 6.1.1.4'
H H .0000 .0000 'International Tables Vol C Tables 4.2.6.8 and 6.1.1.4'

loop_
_geom_angle_atom_site_label_1
_geom_angle_atom_site_label_2
_geom_angle_atom_site_label_3
_geom_angle
_geom_angle_publ_flag
C11 C9 C8 112.1(2) no
C11 C9 C10 114.1(2) no
C8 C9 C10 112.4(2) no
C11 C9 H9 105.8(2) no
C8 C9 H9 105.84(13) no
C10 C9 H9 105.84(14) no
C4 C5 C6 113.2(2) no
C4 C5 C10 112.1(2) no
C6 C5 C10 112.8(2) no
C4 C5 H5 106.0(2) no
C6 C5 H5 106.0(2) no
C10 C5 H5 105.99(14) no
C1 C10 C19 110.1(2) no
C1 C10 C5 106.3(2) no
C19 C10 C5 110.5(2) no
C1 C10 C9 110.8(2) no
C19 C10 C9 111.2(2) no
C5 C10 C9 107.7(2) no
C14 C8 C7 112.1(2) no
C14 C8 C9 108.4(2) no
C7 C8 C9 111.3(2) no
C14 C8 H8 108.32(14) no
C7 C8 H8 108.3(2) no
C9 C8 H8 108.32(13) no
C8 C14 C15 120.8(2) yes
C8 C14 C13 113.0(2) no
C15 C14 C13 104.0(2) no
C8 C14 H14 106.01(15) no
C15 C14 H14 106.0(2) no
C13 C14 H14 106.01(15) no
C7 C6 C5 109.6(2) no
C7 C6 H6A 109.7(2) no
C5 C6 H6A 109.7(2) no
C7 C6 H6B 109.74(15) no
C5 C6 H6B 109.74(14) no
H6A C6 H6B 108.2 no
C17 C13 C12 117.6(2) yes
C17 C13 C14 101.7(2) no
C12 C13 C14 108.4(2) no
C17 C13 C18 103.7(2) no
C12 C13 C18 111.9(2) no
C14 C13 C18 113.4(2) no
C6 C7 C8 111.5(2) no
C6 C7 H7A 109.3(2) no
C8 C7 H7A 109.3(2) no
C6 C7 H7B 109.3(2) no
C8 C7 H7B 109.3(2) no
H7A C7 H7B 108.0 no
C10 C1 C2 113.8(2) no
C10 C1 H1A 108.8(2) no
C2 C1 H1A 108.8(2) no
C10 C1 H1B 108.80(15) no
C2 C1 H1B 108.8(2) no
H1A C1 H1B 107.7 no
O3 C4 C3 59.7(2) yes
O3 C4 C5 115.8(3) no
C3 C4 C5 121.5(2) yes
O3 C4 H4 116.0(2) no
C3 C4 H4 116.0(2) no
C5 C4 H4 116.0(2) no
C13 C12 C11 110.2(2) no
C13 C12 H12A 109.6(2) no
C11 C12 H12A 109.6(2) no
C13 C12 H12B 109.61(14) no
C11 C12 H12B 109.61(14) no
H12A C12 H12B 108.1 no
O3 C3 C4 59.7(2) no
O3 C3 C2 117.4(3) no
C4 C3 C2 120.2(2) yes
O3 C3 H3 115.92(15) no
C4 C3 H3 115.9(2) no
C2 C3 H3 115.9(2) no
C12 C11 C9 113.9(2) no
C12 C11 H11A 108.8(2) no
C9 C11 H11A 108.77(14) no
C12 C11 H11B 108.8(2) no
C9 C11 H11B 108.8(2) no
H11A C11 H11B 107.7 no
O17 C17 C16 125.5(3) yes
O17 C17 C13 126.1(3) yes
C16 C17 C13 108.4(2) yes
C14 C15 C16 101.8(2) no
C14 C15 H15A 111.4(2) no
C16 C15 H15A 111.4(2) no
C14 C15 H15B 111.4(2) no
C16 C15 H15B 111.4(2) no
H15A C15 H15B 109.3 no
C3 C2 C1 114.5(2) no
C3 C2 H2A 108.6(2) no
C1 C2 H2A 108.6(2) no
C3 C2 H2B 108.6(2) no
C1 C2 H2B 108.6(2) no
H2A C2 H2B 107.6 no
C10 C19 H19A 109.47(14) no
C10 C19 H19B 109.47(14) no
H19A C19 H19B 109.5 no
C10 C19 H19C 109.47(14) no
H19A C19 H19C 109.5 no
H19B C19 H19C 109.5 no
C17 C16 C15 106.0(2) no
C17 C16 H16A 110.5(2) no
C15 C16 H16A 110.5(2) no
C17 C16 H16B 110.5(2) no
C15 C16 H16B 110.5(2) no
H16A C16 H16B 108.7 no
C13 C18 H18A 109.47(15) no
C13 C18 H18B 109.47(14) no
H18A C18 H18B 109.5 no
C13 C18 H18C 109.5(2) no
H18A C18 H18C 109.5 no
H18B C18 H18C 109.5 no
C3 O3 C4 60.7(2) yes

loop_
_geom_bond_atom_site_label_1
_geom_bond_atom_site_label_2
_geom_bond_site_symmetry_2
_geom_bond_distance
_geom_bond_publ_flag
C9 C11 . 1.539(3) no
C9 C8 . 1.544(3) no
C9 C10 . 1.555(3) no
C9 H9 . 0.98 no
C5 C4 . 1.510(4) yes
C5 C6 . 1.522(4) no
C5 C10 . 1.552(3) yes
C5 H5 . 0.98 no
C10 C1 . 1.533(4) yes
C10 C19 . 1.542(4) no
C8 C14 . 1.519(3) no
C8 C7 . 1.527(3) no
C8 H8 . 0.98 no
C14 C15 . 1.534(4) yes
C14 C13 . 1.535(3) yes
C14 H14 . 0.98 no
C6 C7 . 1.519(4) no
C6 H6A . 0.97 no
C6 H6B . 0.97 no
C13 C17 . 1.516(4) yes
C13 C12 . 1.521(4) no
C13 C18 . 1.546(4) no
C7 H7A . 0.97 no
C7 H7B . 0.97 no
C1 C2 . 1.536(4) yes
C1 H1A . 0.97 no
C1 H1B . 0.97 no
C4 O3 . 1.443(4) yes
C4 C3 . 1.457(4) yes
C4 H4 . 0.98 no
C12 C11 . 1.529(4) no
C12 H12A . 0.97 no
C12 H12B . 0.97 no
C3 O3 . 1.442(4) yes
C3 C2 . 1.494(4) yes
C3 H3 . 0.98 no
C11 H11A . 0.97 no
C11 H11B . 0.97 no
C17 O17 . 1.207(3) yes
C17 C16 . 1.515(4) yes
C15 C16 . 1.537(4) yes
C15 H15A . 0.97 no
C15 H15B . 0.97 no
C2 H2A . 0.97 no
C2 H2B . 0.97 no
C19 H19A . 0.96 no
C19 H19B . 0.96 no
C19 H19C . 0.96 no
C16 H16A . 0.97 no
C16 H16B . 0.97 no
C18 H18A . 0.96 no
C18 H18B . 0.96 no
C18 H18C . 0.96 no

loop_
_geom_torsion_atom_site_label_1
_geom_torsion_atom_site_label_2
_geom_torsion_atom_site_label_3
_geom_torsion_atom_site_label_4
_geom_torsion
_geom_torsion_publ_flag
C4 C5 C10 C1 -54.8(3) yes
C6 C5 C10 C1 176.0(2) no
C4 C5 C10 C19 64.7(3) no
C6 C5 C10 C19 -64.5(3) no
C4 C5 C10 C9 -173.6(2) no
C6 C5 C10 C9 57.1(3) no
C11 C9 C10 C1 61.1(3) no
C8 C9 C10 C1 -169.9(2) no
C11 C9 C10 C19 -61.7(3) no
C8 C9 C10 C19 67.2(3) no
C11 C9 C10 C5 177.1(2) no
C8 C9 C10 C5 -53.9(3) no
C11 C9 C8 C14 -51.7(3) no
C10 C9 C8 C14 178.3(2) no
C11 C9 C8 C7 -175.4(2) no
C10 C9 C8 C7 54.6(3) no
C7 C8 C14 C15 -53.7(3) no
C9 C8 C14 C15 -176.9(2) no
C7 C8 C14 C13 -177.7(2) no
C9 C8 C14 C13 59.1(3) no
C4 C5 C6 C7 171.7(2) no
C10 C5 C6 C7 -59.6(3) no
C8 C14 C13 C17 172.9(2) no
C15 C14 C13 C17 40.1(3) no
C8 C14 C13 C12 -62.6(3) no
C15 C14 C13 C12 164.7(2) no
C8 C14 C13 C18 62.2(3) no
C15 C14 C13 C18 -70.5(3) no
C5 C6 C7 C8 57.4(3) no
C14 C8 C7 C6 -177.0(2) no
C9 C8 C7 C6 -55.4(3) no
C19 C10 C1 C2 -56.8(3) no
C5 C10 C1 C2 62.9(3) yes
C9 C10 C1 C2 179.7(2) no
C6 C5 C4 O3 -135.1(3) no
C10 C5 C4 O3 95.9(3) no
C6 C5 C4 C3 156.1(3) no
C10 C5 C4 C3 27.1(4) yes
C17 C13 C12 C11 171.5(2) no
C14 C13 C12 C11 57.0(3) no
C18 C13 C12 C11 -68.7(3) no
O3 C4 C3 O3 0.000(2) no
C5 C4 C3 O3 103.4(3) no
O3 C4 C3 C2 -106.1(3) no
C5 C4 C3 C2 -2.7(5) yes
C13 C12 C11 C9 -53.5(3) no
C8 C9 C11 C12 51.0(3) no
C10 C9 C11 C12 -179.8(3) no
C12 C13 C17 O17 39.7(4) no
C14 C13 C17 O17 157.9(3) no
C18 C13 C17 O17 -84.3(4) no
C12 C13 C17 C16 -141.6(3) no
C14 C13 C17 C16 -23.4(3) no
C18 C13 C17 C16 94.4(3) no
C8 C14 C15 C16 -169.5(2) no
C13 C14 C15 C16 -41.4(3) no
O3 C3 C2 C1 -60.7(4) no
C4 C3 C2 C1 8.4(5) yes
C10 C1 C2 C3 -40.1(4) yes
O17 C17 C16 C15 176.9(3) no
C13 C17 C16 C15 -1.8(3) no
C14 C15 C16 C17 26.3(3) no
C4 C3 O3 C4 0.000(2) no
C2 C3 O3 C4 110.7(3) no
C3 C4 O3 C3 0.000(2) no
C5 C4 O3 C3 -113.0(3) no

loop_
_cod_related_entry_id
_cod_related_entry_database
_cod_related_entry_code
1 ChemSpider 21186509
